data_1564420
loop_
_publ_author_name
'Song, Kun'
'Liu, Ning'

_publ_section_title
;
 A Zn(II)-based coordination polymer: Fluorescence sensing property and
 treatment effect on Osteosarcoma by inducing autophagic programed cancer
 cell death
;
_journal_name_full 'Inorganica Chimica Acta'
_journal_page_first 119784
_journal_paper_doi 10.1016/j.ica.2020.119784
_journal_volume 510
_journal_year 2020
_chemical_formula_moiety 'C36 H35 N O7 S3 Zn'
_chemical_formula_sum 'C36 H35 N O7 S3 Zn'
_chemical_formula_weight 755.20
_space_group_crystal_system triclinic
_space_group_IT_number 2
_space_group_name_Hall '-P 1'
_space_group_name_H-M_alt 'P -1'
_atom_sites_solution_hydrogens mixed
_cell_angle_alpha 99.031(3)
_cell_angle_beta 97.542(2)
_cell_angle_gamma 103.387(2)
_cell_formula_units_Z 2
_cell_length_a 10.5369(13)
_cell_length_b 10.6632(9)
_cell_length_c 17.2574(12)
_cell_measurement_reflns_used 4794
_cell_measurement_temperature 153(2)
_cell_measurement_theta_max 66.9602
_cell_measurement_theta_min 4.1236
_cell_volume 1834.4(3)
_computing_cell_refinement
;
CrysAlisPro, Agilent Technologies,
Version 1.171.35.15 (release 03-08-2011 CrysAlis171 .NET)
(compiled Aug  3 2011,13:03:54)
;
_computing_data_collection
;
CrysAlisPro, Agilent Technologies,
Version 1.171.35.15 (release 03-08-2011 CrysAlis171 .NET)
(compiled Aug  3 2011,13:03:54)
;
_computing_data_reduction
;
CrysAlisPro, Agilent Technologies,
Version 1.171.35.15 (release 03-08-2011 CrysAlis171 .NET)
(compiled Aug  3 2011,13:03:54)
;
_computing_molecular_graphics 'Olex2 (Dolomanov et al., 2009)'
_computing_publication_material 'Olex2 (Dolomanov et al., 2009)'
_computing_structure_refinement 'ShelXL (Sheldrick, 2015)'
_diffrn_ambient_temperature 152.99
_diffrn_detector_area_resol_mean 16.2542
_diffrn_measured_fraction_theta_full 0.998
_diffrn_measured_fraction_theta_max 0.981
_diffrn_measurement_details
;
#__ type_ start__ end____ width___ exp.time_
  1 omega   39.00   65.00   1.0000   10.0000
omega____ theta____ kappa____ phi______ frames
    -        0.0000   57.0000  -90.0000 26

#__ type_ start__ end____ width___ exp.time_
  2 omega  -19.00    7.00   1.0000   10.0000
omega____ theta____ kappa____ phi______ frames
    -        0.0000   57.0000  -90.0000 26

#__ type_ start__ end____ width___ exp.time_
  3 omega  -49.00   -9.00   1.0000   40.0000
omega____ theta____ kappa____ phi______ frames
    -      -42.5000   37.0000  -90.0000 40

#__ type_ start__ end____ width___ exp.time_
  4 omega  -67.00  -20.00   1.0000   40.0000
omega____ theta____ kappa____ phi______ frames
    -      -42.5000  -63.0000  120.0000 47

#__ type_ start__ end____ width___ exp.time_
  5 omega -100.00  -61.00   1.0000   40.0000
omega____ theta____ kappa____ phi______ frames
    -      -42.5000 -146.0000 -122.0000 39

#__ type_ start__ end____ width___ exp.time_
  6 omega   -4.00   95.00   1.0000   40.0000
omega____ theta____ kappa____ phi______ frames
    -       55.0974  -99.0000 -120.0000 99

#__ type_ start__ end____ width___ exp.time_
  7 omega   27.00   61.00   1.0000   40.0000
omega____ theta____ kappa____ phi______ frames
    -       55.0974   77.0000    0.0000 34

#__ type_ start__ end____ width___ exp.time_
  8 omega   38.00  114.00   1.0000   40.0000
omega____ theta____ kappa____ phi______ frames
    -       55.0974   57.0000  -60.0000 76

#__ type_ start__ end____ width___ exp.time_
  9 omega   80.00  106.00   1.0000   40.0000
omega____ theta____ kappa____ phi______ frames
    -       55.0974   77.0000    0.0000 26

#__ type_ start__ end____ width___ exp.time_
 10 omega   39.00   68.00   1.0000   40.0000
omega____ theta____ kappa____ phi______ frames
    -      110.1947 -111.0000  120.0000 29

#__ type_ start__ end____ width___ exp.time_
 11 omega   86.00  177.00   1.0000   40.0000
omega____ theta____ kappa____ phi______ frames
    -      110.1947   25.0000  -30.0000 91

#__ type_ start__ end____ width___ exp.time_
 12 omega   41.00   91.00   1.0000   40.0000
omega____ theta____ kappa____ phi______ frames
    -      110.1947  -25.0000 -180.0000 50

#__ type_ start__ end____ width___ exp.time_
 13 omega   45.00   75.00   1.0000   40.0000
omega____ theta____ kappa____ phi______ frames
    -      110.1947  -25.0000 -120.0000 30

#__ type_ start__ end____ width___ exp.time_
 14 omega   56.00   91.00   1.0000   40.0000
omega____ theta____ kappa____ phi______ frames
    -      110.1947  -37.0000  -30.0000 35

#__ type_ start__ end____ width___ exp.time_
 15 omega  125.00  173.00   1.0000   40.0000
omega____ theta____ kappa____ phi______ frames
    -      110.1947  111.0000  -60.0000 48

#__ type_ start__ end____ width___ exp.time_
 16 omega  150.00  176.00   1.0000   40.0000
omega____ theta____ kappa____ phi______ frames
    -      110.1947  111.0000  -30.0000 26

#__ type_ start__ end____ width___ exp.time_
 17 omega   59.00  133.00   1.0000   40.0000
omega____ theta____ kappa____ phi______ frames
    -      110.1947  -63.0000   30.0000 74

#__ type_ start__ end____ width___ exp.time_
 18 omega   82.00  115.00   1.0000   40.0000
omega____ theta____ kappa____ phi______ frames
    -      110.1947 -111.0000  120.0000 33

#__ type_ start__ end____ width___ exp.time_
 19 omega   48.00   74.00   1.0000   40.0000
omega____ theta____ kappa____ phi______ frames
    -      110.1947  -50.0000 -180.0000 26

#__ type_ start__ end____ width___ exp.time_
 20 omega   81.00  124.00   1.0000   40.0000
omega____ theta____ kappa____ phi______ frames
    -      110.1947  146.0000  122.0000 43
;
_diffrn_measurement_device_type 'Xcalibur, Eos, Gemini'
_diffrn_measurement_method '\w scans'
_diffrn_orient_matrix_UB_11 0.0771745000
_diffrn_orient_matrix_UB_12 -0.0056755000
_diffrn_orient_matrix_UB_13 0.0525321000
_diffrn_orient_matrix_UB_21 0.0095605000
_diffrn_orient_matrix_UB_22 0.0467047000
_diffrn_orient_matrix_UB_23 0.0137659000
_diffrn_orient_matrix_UB_31 0.0012711000
_diffrn_orient_matrix_UB_32 -0.0032570000
_diffrn_orient_matrix_UB_33 0.1038113000
_diffrn_radiation_monochromator graphite
_diffrn_radiation_type MoK\a
_diffrn_radiation_wavelength 0.71073
_diffrn_reflns_av_R_equivalents 0.0587
_diffrn_reflns_av_unetI/netI 0.0495
_diffrn_reflns_Laue_measured_fraction_full 0.998
_diffrn_reflns_Laue_measured_fraction_max 0.981
_diffrn_reflns_limit_h_max 12
_diffrn_reflns_limit_h_min -12
_diffrn_reflns_limit_k_max 12
_diffrn_reflns_limit_k_min -12
_diffrn_reflns_limit_l_max 20
_diffrn_reflns_limit_l_min -20
_diffrn_reflns_number 29626
_diffrn_reflns_point_group_measured_fraction_full 0.998
_diffrn_reflns_point_group_measured_fraction_max 0.981
_diffrn_reflns_theta_full 25.242
_diffrn_reflns_theta_max 25.811
_diffrn_reflns_theta_min 2.427
_diffrn_source 'Enhance (Cu) X-ray Source'
_exptl_absorpt_coefficient_mu 0.887
_exptl_absorpt_correction_T_max 1.00000
_exptl_absorpt_correction_T_min 0.88831
_exptl_absorpt_correction_type multi-scan
_exptl_absorpt_process_details
;
CrysAlisPro, Agilent Technologies,
Version 1.171.35.15 (release 03-08-2011 CrysAlis171 .NET)
(compiled Aug  3 2011,13:03:54)
Empirical absorption correction using spherical harmonics,
 implemented in SCALE3 ABSPACK scaling algorithm.
;
_exptl_crystal_colour yellow
_exptl_crystal_colour_primary yellow
_exptl_crystal_density_diffrn 1.367
_exptl_crystal_description block
_exptl_crystal_F_000 784
_exptl_crystal_size_max 0.14
_exptl_crystal_size_mid 0.13
_exptl_crystal_size_min 0.1
_refine_diff_density_max 0.764
_refine_diff_density_min -0.673
_refine_diff_density_rms 0.087
_refine_ls_extinction_coef .
_refine_ls_extinction_method none
_refine_ls_goodness_of_fit_ref 1.039
_refine_ls_hydrogen_treatment constr
_refine_ls_matrix_type full
_refine_ls_number_parameters 438
_refine_ls_number_reflns 6924
_refine_ls_number_restraints 0
_refine_ls_restrained_S_all 1.039
_refine_ls_R_factor_all 0.0776
_refine_ls_R_factor_gt 0.0543
_refine_ls_shift/su_max 0.001
_refine_ls_shift/su_mean 0.000
_refine_ls_structure_factor_coef Fsqd
_refine_ls_weighting_details 'w=1/[\s^2^(Fo^2^)+(0.0722P)^2^+2.8362P] where P=(Fo^2^+2Fc^2^)/3'
_refine_ls_weighting_scheme calc
_refine_ls_wR_factor_gt 0.1381
_refine_ls_wR_factor_ref 0.1525
_reflns_Friedel_coverage 0.000
_reflns_Friedel_fraction_full .
_reflns_Friedel_fraction_max .
_reflns_number_gt 5249
_reflns_number_total 6924
_reflns_threshold_expression 'I > 2\s(I)'
_cod_data_source_file 4.cif
_cod_data_source_block 4
_cod_database_code 1564420
_chemical_oxdiff_formula 'C H N O Zn'
_chemical_oxdiff_usercomment WX20131018-1258
_shelx_space_group_comment
;
The symmetry employed for this shelxl refinement is uniquely defined
by the following loop, which should always be used as a source of
symmetry information in preference to the above space-group names.
They are only intended as comments.
;
_shelx_estimated_absorpt_t_max 0.917
_shelx_estimated_absorpt_t_min 0.886
_reflns_odcompleteness_completeness 95.19
_reflns_odcompleteness_iscentric 1
_reflns_odcompleteness_theta 66.97
_olex2_refinement_description
;
1. Fixed Uiso
 At 1.2 times of:
  All C(H) groups, All C(H,H) groups, All O(H) groups
 At 1.5 times of:
  All C(H,H,H) groups
2.a Riding coordinates:
 O5(H5)
2.b Secondary CH2 refined with riding coordinates:
 C8(H8A,H8B), C18(H18A,H18B), C26(H26A,H26B)
2.c Aromatic/amide H refined with riding coordinates:
 C3(H3), C4(H4), C6(H6), C7(H7), C20(H20), C21(H21), C23(H23), C24(H24),
 C28(H28), C29(H29), C31(H31), C32(H32), C34(H34)
2.d Idealised Me refined as rotating group:
 C15(H15A,H15B,H15C), C16(H16A,H16B,H16C), C17(H17A,H17B,H17C), C35(H35A,H35B,
 H35C), C36(H36A,H36B,H36C)
;
_olex2_submission_special_instructions 'No special instructions were received'
_platon_squeeze_void_probe_radius 1.20

loop_
_space_group_symop_operation_xyz
'x, y, z'
'-x, -y, -z'

loop_
_atom_site_label
_atom_site_type_symbol
_atom_site_fract_x
_atom_site_fract_y
_atom_site_fract_z
_atom_site_U_iso_or_equiv
_atom_site_adp_type
_atom_site_occupancy
_atom_site_site_symmetry_order
_atom_site_calc_flag
_atom_site_refinement_flags_posn
_atom_site_refinement_flags_adp
_atom_site_refinement_flags_occupancy
_atom_site_disorder_assembly
_atom_site_disorder_group
Zn1 Zn 0.95617(4) 0.60241(4) -0.47843(2) 0.02731(15) Uani 1 1 d . . . . .
S1 S 0.93538(14) 0.32069(11) -0.04344(6) 0.0490(3) Uani 1 1 d . . . . .
S2 S 1.24394(10) 0.07309(10) 0.24680(7) 0.0389(3) Uani 1 1 d . . . . .
S3 S 0.65525(15) -0.19595(14) 0.11941(9) 0.0651(4) Uani 1 1 d . . . . .
O1 O 0.9457(3) 0.5433(3) -0.37890(15) 0.0353(6) Uani 1 1 d . . . . .
O2 O 1.0257(3) 0.3720(2) -0.41424(14) 0.0293(6) Uani 1 1 d . . . . .
O3 O 1.7815(2) 0.4823(3) 0.47882(15) 0.0313(6) Uani 1 1 d . . . . .
O4 O 1.8597(3) 0.3119(3) 0.43703(16) 0.0348(6) Uani 1 1 d . . . . .
O5 O 0.3630(4) -0.4437(4) 0.4001(2) 0.0671(11) Uani 1 1 d . . . . .
H5 H 0.324385 -0.450500 0.437454 0.081 Uiso 1 1 d R . . . .
O6 O 0.2893(4) -0.2667(4) 0.4020(2) 0.0644(10) Uani 1 1 d . . . . .
O7 O 0.8926(3) 0.7778(3) -0.45187(16) 0.0333(6) Uani 1 1 d . . . . .
C1 C 0.9819(4) 0.4437(4) -0.3662(2) 0.0298(8) Uani 1 1 d . . . . .
C2 C 0.9729(4) 0.4093(4) -0.2874(2) 0.0302(8) Uani 1 1 d . . . . .
C3 C 1.0070(4) 0.3005(4) -0.2675(2) 0.0322(9) Uani 1 1 d . . . . .
H3 H 1.038270 0.245633 -0.305334 0.039 Uiso 1 1 calc R . . . .
C4 C 0.9967(4) 0.2693(4) -0.1942(2) 0.0345(9) Uani 1 1 d . . . . .
H4 H 1.021052 0.193546 -0.181537 0.041 Uiso 1 1 calc R . . . .
C5 C 0.9515(4) 0.3473(4) -0.1390(2) 0.0370(10) Uani 1 1 d . . . . .
C6 C 0.9186(6) 0.4568(4) -0.1581(3) 0.0520(13) Uani 1 1 d . . . . .
H6 H 0.887810 0.511927 -0.120182 0.062 Uiso 1 1 calc R . . . .
C7 C 0.9297(5) 0.4876(4) -0.2313(3) 0.0499(12) Uani 1 1 d . . . . .
H7 H 0.907246 0.564464 -0.243420 0.060 Uiso 1 1 calc R . . . .
C8 C 0.9584(4) 0.1595(4) -0.0430(2) 0.0351(9) Uani 1 1 d . . . . .
H8A H 0.891286 0.093551 -0.084126 0.042 Uiso 1 1 calc R . . . .
H8B H 1.047660 0.156000 -0.053764 0.042 Uiso 1 1 calc R . . . .
C9 C 0.9431(4) 0.1332(4) 0.0388(2) 0.0295(8) Uani 1 1 d . . . . .
C10 C 1.0515(4) 0.1699(4) 0.0989(2) 0.0309(8) Uani 1 1 d . . . . .
C11 C 1.0380(4) 0.1463(4) 0.1747(2) 0.0285(8) Uani 1 1 d . . . . .
C12 C 0.9170(4) 0.0795(4) 0.1886(2) 0.0291(8) Uani 1 1 d . . . . .
C13 C 0.8081(4) 0.0457(4) 0.1280(2) 0.0312(8) Uani 1 1 d . . . . .
C14 C 0.8200(4) 0.0747(4) 0.0533(2) 0.0320(9) Uani 1 1 d . . . . .
C15 C 1.1838(4) 0.2370(5) 0.0834(3) 0.0455(11) Uani 1 1 d . . . . .
H15A H 1.197547 0.194438 0.031734 0.068 Uiso 1 1 calc GR . . . .
H15B H 1.253123 0.231073 0.125504 0.068 Uiso 1 1 calc GR . . . .
H15C H 1.187860 0.329620 0.082940 0.068 Uiso 1 1 calc GR . . . .
C16 C 0.9054(5) 0.0450(5) 0.2690(2) 0.0439(11) Uani 1 1 d . . . . .
H16A H 0.881852 0.115757 0.303001 0.066 Uiso 1 1 calc GR . . . .
H16B H 0.990250 0.033787 0.293639 0.066 Uiso 1 1 calc GR . . . .
H16C H 0.836421 -0.037028 0.262836 0.066 Uiso 1 1 calc GR . . . .
C17 C 0.6993(4) 0.0464(5) -0.0100(3) 0.0460(11) Uani 1 1 d . . . . .
H17A H 0.646576 0.108653 0.003526 0.069 Uiso 1 1 calc GR . . . .
H17B H 0.645930 -0.043432 -0.013495 0.069 Uiso 1 1 calc GR . . . .
H17C H 0.726619 0.055377 -0.061439 0.069 Uiso 1 1 calc GR . . . .
C18 C 1.1517(4) 0.1949(4) 0.2420(2) 0.0359(9) Uani 1 1 d . . . . .
H18A H 1.118820 0.213329 0.292676 0.043 Uiso 1 1 calc R . . . .
H18B H 1.210014 0.277560 0.234313 0.043 Uiso 1 1 calc R . . . .
C19 C 1.3924(4) 0.1628(4) 0.3074(2) 0.0340(9) Uani 1 1 d . . . . .
C20 C 1.4117(4) 0.2843(4) 0.3534(3) 0.0416(10) Uani 1 1 d . . . . .
H20 H 1.340069 0.324329 0.354113 0.050 Uiso 1 1 calc R . . . .
C21 C 1.5314(4) 0.3486(4) 0.3979(2) 0.0393(10) Uani 1 1 d . . . . .
H21 H 1.541992 0.432686 0.429836 0.047 Uiso 1 1 calc R . . . .
C22 C 1.6370(4) 0.2952(4) 0.3980(2) 0.0310(8) Uani 1 1 d . . . . .
C23 C 1.6162(4) 0.1696(5) 0.3540(3) 0.0494(12) Uani 1 1 d . . . . .
H23 H 1.687002 0.128243 0.354807 0.059 Uiso 1 1 calc R . . . .
C24 C 1.4957(5) 0.1051(5) 0.3098(3) 0.0537(13) Uani 1 1 d . . . . .
H24 H 1.482935 0.018872 0.280146 0.064 Uiso 1 1 calc R . . . .
C25 C 1.7690(4) 0.3674(4) 0.4416(2) 0.0310(9) Uani 1 1 d . . . . .
C26 C 0.6758(4) -0.0203(4) 0.1442(3) 0.0415(10) Uani 1 1 d . . . . .
H26A H 0.604939 0.004921 0.111394 0.050 Uiso 1 1 calc R . . . .
H26B H 0.670791 0.006377 0.201037 0.050 Uiso 1 1 calc R . . . .
C27 C 0.5578(6) -0.2490(5) 0.1885(3) 0.0603(14) Uani 1 1 d . . . . .
C28 C 0.5986(7) -0.3253(7) 0.2389(4) 0.084(2) Uani 1 1 d . . . . .
H28 H 0.676983 -0.353383 0.234142 0.101 Uiso 1 1 calc R . . . .
C29 C 0.5263(6) -0.3608(6) 0.2957(4) 0.081(2) Uani 1 1 d . . . . .
H29 H 0.552227 -0.417750 0.328219 0.097 Uiso 1 1 calc R . . . .
C30 C 0.4186(5) -0.3162(5) 0.3065(3) 0.0527(12) Uani 1 1 d . . . . .
C31 C 0.3774(5) -0.2430(5) 0.2556(3) 0.0609(14) Uani 1 1 d . . . . .
H31 H 0.300941 -0.212289 0.261948 0.073 Uiso 1 1 calc R . . . .
C32 C 0.4441(6) -0.2126(6) 0.1952(3) 0.0642(15) Uani 1 1 d . . . . .
H32 H 0.410632 -0.166090 0.158002 0.077 Uiso 1 1 calc R . . . .
C33 C 0.3517(5) -0.3384(5) 0.3738(3) 0.0510(12) Uani 1 1 d . . . . .
C34 C 0.7946(5) 0.7962(4) -0.4836(3) 0.0523(12) Uani 1 1 d . . . . .
H34 H 0.727746 0.720883 -0.511782 0.063 Uiso 1 1 calc R . . . .
C35 C 0.6354(7) 0.9209(8) -0.5106(6) 0.120(3) Uani 1 1 d . . . . .
H35A H 0.629321 0.942310 -0.563865 0.180 Uiso 1 1 calc GR . . . .
H35B H 0.615736 0.990395 -0.473419 0.180 Uiso 1 1 calc GR . . . .
H35C H 0.571447 0.837080 -0.512321 0.180 Uiso 1 1 calc GR . . . .
C36 C 0.8605(6) 1.0294(5) -0.4454(3) 0.0615(14) Uani 1 1 d . . . . .
H36A H 0.942961 1.011576 -0.422211 0.092 Uiso 1 1 calc GR . . . .
H36B H 0.823215 1.073363 -0.403080 0.092 Uiso 1 1 calc GR . . . .
H36C H 0.878888 1.086266 -0.484192 0.092 Uiso 1 1 calc GR . . . .
N1 N 0.7691(4) 0.9101(4) -0.4838(3) 0.0571(11) Uani 1 1 d . . . . .

loop_
_atom_site_aniso_label
_atom_site_aniso_U_11
_atom_site_aniso_U_22
_atom_site_aniso_U_33
_atom_site_aniso_U_23
_atom_site_aniso_U_13
_atom_site_aniso_U_12
Zn1 0.0321(3) 0.0272(2) 0.0243(2) 0.00790(17) 0.00444(18) 0.00928(18)
S1 0.0951(10) 0.0403(6) 0.0267(5) 0.0160(5) 0.0239(6) 0.0338(6)
S2 0.0325(6) 0.0344(5) 0.0435(6) 0.0001(5) -0.0055(5) 0.0080(4)
S3 0.0760(10) 0.0593(8) 0.0629(9) 0.0122(7) 0.0370(8) 0.0090(7)
O1 0.0550(19) 0.0318(14) 0.0261(14) 0.0111(11) 0.0104(13) 0.0195(13)
O2 0.0346(15) 0.0353(14) 0.0229(13) 0.0113(11) 0.0084(11) 0.0129(12)
O3 0.0252(14) 0.0338(15) 0.0332(15) 0.0045(12) 0.0049(11) 0.0059(11)
O4 0.0306(15) 0.0341(15) 0.0375(16) 0.0039(12) -0.0012(12) 0.0097(12)
O5 0.083(3) 0.068(2) 0.074(3) 0.031(2) 0.043(2) 0.039(2)
O6 0.067(2) 0.063(2) 0.075(3) 0.0177(19) 0.031(2) 0.028(2)
O7 0.0392(17) 0.0308(14) 0.0323(15) 0.0061(12) 0.0020(12) 0.0162(12)
C1 0.030(2) 0.033(2) 0.0252(19) 0.0067(16) 0.0027(16) 0.0056(17)
C2 0.041(2) 0.0283(19) 0.0219(18) 0.0066(15) 0.0036(16) 0.0107(17)
C3 0.041(2) 0.033(2) 0.027(2) 0.0082(16) 0.0087(17) 0.0141(18)
C4 0.048(3) 0.030(2) 0.030(2) 0.0114(17) 0.0095(18) 0.0133(18)
C5 0.058(3) 0.036(2) 0.022(2) 0.0106(17) 0.0089(18) 0.019(2)
C6 0.101(4) 0.044(3) 0.032(2) 0.016(2) 0.028(2) 0.045(3)
C7 0.090(4) 0.043(2) 0.033(2) 0.019(2) 0.017(2) 0.037(3)
C8 0.051(3) 0.035(2) 0.027(2) 0.0120(17) 0.0125(18) 0.0174(19)
C9 0.043(2) 0.0291(19) 0.0212(18) 0.0093(15) 0.0047(16) 0.0149(17)
C10 0.033(2) 0.031(2) 0.032(2) 0.0094(16) 0.0087(17) 0.0122(17)
C11 0.030(2) 0.0294(19) 0.0267(19) 0.0056(15) 0.0016(16) 0.0104(16)
C12 0.035(2) 0.031(2) 0.0259(19) 0.0081(16) 0.0081(16) 0.0136(17)
C13 0.032(2) 0.035(2) 0.028(2) 0.0069(16) 0.0066(16) 0.0114(17)
C14 0.035(2) 0.034(2) 0.028(2) 0.0085(16) 0.0036(17) 0.0115(17)
C15 0.038(3) 0.050(3) 0.052(3) 0.018(2) 0.015(2) 0.007(2)
C16 0.048(3) 0.061(3) 0.029(2) 0.016(2) 0.0132(19) 0.018(2)
C17 0.036(3) 0.065(3) 0.033(2) 0.011(2) -0.0037(19) 0.011(2)
C18 0.036(2) 0.037(2) 0.032(2) 0.0019(18) -0.0008(17) 0.0118(18)
C19 0.033(2) 0.034(2) 0.033(2) 0.0050(17) 0.0041(17) 0.0052(17)
C20 0.033(2) 0.047(3) 0.045(3) 0.003(2) -0.0006(19) 0.018(2)
C21 0.039(2) 0.036(2) 0.038(2) -0.0021(18) -0.0005(19) 0.0113(19)
C22 0.027(2) 0.033(2) 0.031(2) 0.0064(17) 0.0032(16) 0.0047(16)
C23 0.034(2) 0.048(3) 0.061(3) -0.008(2) 0.000(2) 0.017(2)
C24 0.038(3) 0.044(3) 0.068(3) -0.013(2) -0.002(2) 0.011(2)
C25 0.033(2) 0.034(2) 0.027(2) 0.0126(17) 0.0055(16) 0.0052(17)
C26 0.037(2) 0.050(3) 0.040(2) 0.015(2) 0.0097(19) 0.010(2)
C27 0.070(4) 0.053(3) 0.062(3) 0.013(3) 0.029(3) 0.012(3)
C28 0.096(5) 0.090(5) 0.101(5) 0.048(4) 0.060(4) 0.050(4)
C29 0.093(5) 0.093(5) 0.099(5) 0.057(4) 0.060(4) 0.058(4)
C30 0.054(3) 0.045(3) 0.062(3) 0.014(2) 0.021(3) 0.011(2)
C31 0.056(3) 0.068(3) 0.064(3) 0.022(3) 0.016(3) 0.017(3)
C32 0.058(3) 0.073(4) 0.068(4) 0.024(3) 0.021(3) 0.016(3)
C33 0.050(3) 0.046(3) 0.063(3) 0.015(2) 0.019(2) 0.017(2)
C34 0.050(3) 0.036(2) 0.064(3) 0.006(2) -0.012(2) 0.011(2)
C35 0.079(5) 0.114(6) 0.173(9) 0.042(6) -0.020(5) 0.050(5)
C36 0.072(4) 0.040(3) 0.077(4) 0.009(3) 0.011(3) 0.025(3)
N1 0.054(3) 0.043(2) 0.077(3) 0.016(2) -0.010(2) 0.028(2)

loop_
_atom_type_symbol
_atom_type_description
_atom_type_scat_dispersion_real
_atom_type_scat_dispersion_imag
_atom_type_scat_source
C C 0.0033 0.0016 'International Tables Vol C Tables 4.2.6.8 and 6.1.1.4'
H H 0.0000 0.0000 'International Tables Vol C Tables 4.2.6.8 and 6.1.1.4'
N N 0.0061 0.0033 'International Tables Vol C Tables 4.2.6.8 and 6.1.1.4'
O O 0.0106 0.0060 'International Tables Vol C Tables 4.2.6.8 and 6.1.1.4'
S S 0.1246 0.1234 'International Tables Vol C Tables 4.2.6.8 and 6.1.1.4'
Zn Zn 0.2839 1.4301 'International Tables Vol C Tables 4.2.6.8 and 6.1.1.4'

loop_
_geom_angle_atom_site_label_1
_geom_angle_atom_site_label_2
_geom_angle_atom_site_label_3
_geom_angle
_geom_angle_site_symmetry_1
_geom_angle_site_symmetry_3
O1 Zn1 Zn1 85.76(8) . 2_764
O1 Zn1 O2 168.38(11) . 2_764
O1 Zn1 O3 88.19(12) . 1_454
O1 Zn1 O4 87.82(12) . 2_865
O1 Zn1 O7 99.36(10) . .
O2 Zn1 Zn1 82.75(8) 2_764 2_764
O2 Zn1 O3 88.95(11) 2_764 1_454
O2 Zn1 O7 92.18(10) 2_764 .
O3 Zn1 Zn1 84.39(8) 1_454 2_764
O3 Zn1 O7 97.55(11) 1_454 .
O4 Zn1 Zn1 84.23(8) 2_865 2_764
O4 Zn1 O2 92.74(11) 2_865 2_764
O4 Zn1 O3 168.19(11) 2_865 1_454
O4 Zn1 O7 94.06(11) 2_865 .
O7 Zn1 Zn1 174.55(8) . 2_764
C5 S1 C8 104.89(18) . .
C19 S2 C18 102.37(19) . .
C27 S3 C26 100.7(2) . .
C1 O1 Zn1 121.5(2) . .
C1 O2 Zn1 124.4(2) . 2_764
C25 O3 Zn1 121.4(2) . 1_656
C25 O4 Zn1 123.8(3) . 2_865
C33 O5 H5 109.7 . .
C34 O7 Zn1 125.2(3) . .
O1 C1 C2 117.0(3) . .
O2 C1 O1 125.6(3) . .
O2 C1 C2 117.5(3) . .
C3 C2 C1 122.0(3) . .
C7 C2 C1 119.9(3) . .
C7 C2 C3 118.1(4) . .
C2 C3 H3 119.4 . .
C4 C3 C2 121.2(4) . .
C4 C3 H3 119.4 . .
C3 C4 H4 119.9 . .
C3 C4 C5 120.1(4) . .
C5 C4 H4 119.9 . .
C4 C5 S1 125.0(3) . .
C6 C5 S1 116.0(3) . .
C6 C5 C4 119.0(4) . .
C5 C6 H6 119.7 . .
C7 C6 C5 120.6(4) . .
C7 C6 H6 119.7 . .
C2 C7 H7 119.5 . .
C6 C7 C2 121.0(4) . .
C6 C7 H7 119.5 . .
S1 C8 H8A 110.5 . .
S1 C8 H8B 110.5 . .
H8A C8 H8B 108.7 . .
C9 C8 S1 106.0(3) . .
C9 C8 H8A 110.5 . .
C9 C8 H8B 110.5 . .
C10 C9 C8 119.9(4) . .
C10 C9 C14 120.4(3) . .
C14 C9 C8 119.7(3) . .
C9 C10 C11 120.2(4) . .
C9 C10 C15 120.2(4) . .
C11 C10 C15 119.6(4) . .
C10 C11 C18 120.9(4) . .
C12 C11 C10 119.9(3) . .
C12 C11 C18 119.2(3) . .
C11 C12 C13 119.1(3) . .
C11 C12 C16 119.7(4) . .
C13 C12 C16 121.2(4) . .
C12 C13 C14 121.0(4) . .
C12 C13 C26 119.2(3) . .
C14 C13 C26 119.8(4) . .
C9 C14 C13 119.2(4) . .
C9 C14 C17 120.5(3) . .
C13 C14 C17 120.3(4) . .
C10 C15 H15A 109.5 . .
C10 C15 H15B 109.5 . .
C10 C15 H15C 109.5 . .
H15A C15 H15B 109.5 . .
H15A C15 H15C 109.5 . .
H15B C15 H15C 109.5 . .
C12 C16 H16A 109.5 . .
C12 C16 H16B 109.5 . .
C12 C16 H16C 109.5 . .
H16A C16 H16B 109.5 . .
H16A C16 H16C 109.5 . .
H16B C16 H16C 109.5 . .
C14 C17 H17A 109.5 . .
C14 C17 H17B 109.5 . .
C14 C17 H17C 109.5 . .
H17A C17 H17B 109.5 . .
H17A C17 H17C 109.5 . .
H17B C17 H17C 109.5 . .
S2 C18 H18A 109.7 . .
S2 C18 H18B 109.7 . .
C11 C18 S2 109.7(3) . .
C11 C18 H18A 109.7 . .
C11 C18 H18B 109.7 . .
H18A C18 H18B 108.2 . .
C20 C19 S2 124.7(3) . .
C20 C19 C24 118.4(4) . .
C24 C19 S2 116.9(3) . .
C19 C20 H20 119.5 . .
C21 C20 C19 121.0(4) . .
C21 C20 H20 119.5 . .
C20 C21 H21 119.3 . .
C20 C21 C22 121.4(4) . .
C22 C21 H21 119.3 . .
C21 C22 C23 117.7(4) . .
C21 C22 C25 121.9(4) . .
C23 C22 C25 120.4(4) . .
C22 C23 H23 119.7 . .
C24 C23 C22 120.6(4) . .
C24 C23 H23 119.7 . .
C19 C24 H24 119.6 . .
C23 C24 C19 120.8(4) . .
C23 C24 H24 119.6 . .
O3 C25 C22 117.1(3) . .
O4 C25 O3 125.5(4) . .
O4 C25 C22 117.4(3) . .
S3 C26 H26A 110.1 . .
S3 C26 H26B 110.1 . .
C13 C26 S3 107.8(3) . .
C13 C26 H26A 110.1 . .
C13 C26 H26B 110.1 . .
H26A C26 H26B 108.5 . .
C28 C27 S3 119.9(4) . .
C32 C27 S3 121.0(4) . .
C32 C27 C28 119.1(5) . .
C27 C28 H28 120.1 . .
C29 C28 C27 119.9(6) . .
C29 C28 H28 120.1 . .
C28 C29 H29 119.4 . .
C30 C29 C28 121.2(6) . .
C30 C29 H29 119.4 . .
C29 C30 C31 118.5(5) . .
C29 C30 C33 121.5(5) . .
C31 C30 C33 119.9(5) . .
C30 C31 H31 119.4 . .
C30 C31 C32 121.2(5) . .
C32 C31 H31 119.4 . .
C27 C32 C31 119.8(6) . .
C27 C32 H32 120.1 . .
C31 C32 H32 120.1 . .
O5 C33 C30 114.3(4) . .
O6 C33 O5 122.6(5) . .
O6 C33 C30 123.1(5) . .
O7 C34 H34 116.9 . .
O7 C34 N1 126.1(5) . .
N1 C34 H34 116.9 . .
H35A C35 H35B 109.5 . .
H35A C35 H35C 109.5 . .
H35B C35 H35C 109.5 . .
N1 C35 H35A 109.5 . .
N1 C35 H35B 109.5 . .
N1 C35 H35C 109.5 . .
H36A C36 H36B 109.5 . .
H36A C36 H36C 109.5 . .
H36B C36 H36C 109.5 . .
N1 C36 H36A 109.5 . .
N1 C36 H36B 109.5 . .
N1 C36 H36C 109.5 . .
C34 N1 C35 121.5(5) . .
C34 N1 C36 122.6(4) . .
C36 N1 C35 114.9(5) . .

loop_
_geom_bond_atom_site_label_1
_geom_bond_atom_site_label_2
_geom_bond_distance
_geom_bond_site_symmetry_2
Zn1 Zn1 2.6042(8) 2_764
Zn1 O1 1.928(3) .
Zn1 O2 1.941(2) 2_764
Zn1 O3 1.957(3) 1_454
Zn1 O4 1.928(3) 2_865
Zn1 O7 2.133(3) .
S1 C5 1.739(4) .
S1 C8 1.792(4) .
S2 C18 1.798(4) .
S2 C19 1.738(4) .
S3 C26 1.809(5) .
S3 C27 1.750(5) .
O1 C1 1.249(4) .
O2 C1 1.245(4) .
O3 C25 1.259(5) .
O4 C25 1.240(5) .
O5 H5 0.8099 .
O5 C33 1.300(6) .
O6 C33 1.206(5) .
O7 C34 1.176(5) .
C1 C2 1.473(5) .
C2 C3 1.371(5) .
C2 C7 1.370(6) .
C3 H3 0.9500 .
C3 C4 1.369(5) .
C4 H4 0.9500 .
C4 C5 1.372(5) .
C5 C6 1.368(6) .
C6 H6 0.9500 .
C6 C7 1.367(6) .
C7 H7 0.9500 .
C8 H8A 0.9900 .
C8 H8B 0.9900 .
C8 C9 1.503(5) .
C9 C10 1.374(5) .
C9 C14 1.376(5) .
C10 C11 1.390(5) .
C10 C15 1.491(5) .
C11 C12 1.380(5) .
C11 C18 1.487(5) .
C12 C13 1.385(5) .
C12 C16 1.503(5) .
C13 C14 1.386(5) .
C13 C26 1.492(5) .
C14 C17 1.503(6) .
C15 H15A 0.9800 .
C15 H15B 0.9800 .
C15 H15C 0.9800 .
C16 H16A 0.9800 .
C16 H16B 0.9800 .
C16 H16C 0.9800 .
C17 H17A 0.9800 .
C17 H17B 0.9800 .
C17 H17C 0.9800 .
C18 H18A 0.9900 .
C18 H18B 0.9900 .
C19 C20 1.364(6) .
C19 C24 1.368(6) .
C20 H20 0.9500 .
C20 C21 1.353(6) .
C21 H21 0.9500 .
C21 C22 1.362(6) .
C22 C23 1.385(6) .
C22 C25 1.463(5) .
C23 H23 0.9500 .
C23 C24 1.359(6) .
C24 H24 0.9500 .
C26 H26A 0.9900 .
C26 H26B 0.9900 .
C27 C28 1.374(8) .
C27 C32 1.355(7) .
C28 H28 0.9500 .
C28 C29 1.365(7) .
C29 H29 0.9500 .
C29 C30 1.352(7) .
C30 C31 1.357(7) .
C30 C33 1.458(7) .
C31 H31 0.9500 .
C31 C32 1.371(7) .
C32 H32 0.9500 .
C34 H34 0.9500 .
C34 N1 1.304(6) .
C35 H35A 0.9800 .
C35 H35B 0.9800 .
C35 H35C 0.9800 .
C35 N1 1.460(7) .
C36 H36A 0.9800 .
C36 H36B 0.9800 .
C36 H36C 0.9800 .
C36 N1 1.409(6) .

loop_
_platon_squeeze_void_nr
_platon_squeeze_void_average_x
_platon_squeeze_void_average_y
_platon_squeeze_void_average_z
_platon_squeeze_void_volume
_platon_squeeze_void_count_electrons
_platon_squeeze_void_content
1 0.500 0.500 1.000 279 82 ' '
